data_1532717
loop_
_publ_author_name
'Brigatti, M.F.'
'Caprilli, E.'
'Poppi, L.'
'Marchesini, M.'

_publ_section_title
;
 The crystal structure of roscoelite-1M
;
_journal_name_full 'Clays and Clay Minerals (29,1981-)'
_journal_page_first 301
_journal_page_last 308
_journal_volume 51
_journal_year 2003
_chemical_formula_sum 'Al0.89 Ba0.006 Fe0.15 H2 K0.994 Mg0.1 Mn0.062 O12 Si3.15 Ti0.003 V1.696'
_chemical_name_systematic
;
(Ba0.006 K0.994) (Al0.040 Fe0.150 Mg0.100 Mn0.062 V1.696 Ti0.003) ((Si3.150 
Al0.850) O10 (O H)2)
;
_space_group_IT_number 12
_symmetry_space_group_name_Hall '-C 2y'
_symmetry_space_group_name_H-M 'C 1 2/m 1'
_cell_angle_alpha 90
_cell_angle_beta 100.98
_cell_angle_gamma 90
_cell_formula_units_Z 2
_cell_length_a 5.292
_cell_length_b 9.131
_cell_length_c 10.206
_cell_volume 484.139
_citation_journal_id_ASTM CLCMAB
_cod_data_source_file Brigatti_CLCMAB_2003_681.cif
_cod_data_source_block H2Al0.89Ba0.006Fe0.15K0.994Mg0.1Mn0.062O12Si3.15Ti0.003V1.696
_cod_original_cell_volume 484.1386
_cod_original_formula_sum
;
H2 Al0.89 Ba0.006 Fe0.15 K0.994 Mg0.1 Mn0.062 O12 Si3.15 Ti0.003 V1.696
;
_cod_database_code 1532717

loop_
_symmetry_equiv_pos_as_xyz
x,y,z
-x,y,-z
-x,-y,-z
x,-y,z
x+1/2,y+1/2,z
-x+1/2,y+1/2,-z
-x+1/2,-y+1/2,-z
x+1/2,-y+1/2,z

loop_
_atom_site_label
_atom_site_type_symbol
_atom_site_fract_x
_atom_site_fract_y
_atom_site_fract_z
_atom_site_occupancy
_atom_site_U_iso_or_equiv
O4 O-2 0.1029 0.5 0.3924 1 0.0
V1 V+3 0 0 0.5 0.0458 0.0
Fe1 Fe+2 0 0 0.5 0.004 0.0
Si1 Si+4 0.0805 0.1695 0.2254 0.7875 0.0
Al3 Al+3 0 0.335 0.5 0.0194 0.0
Fe2 Fe+2 0 0.335 0.5 0.073 0.0
O3 O-2 0.1416 0.1825 0.388 1 0.0
K1 K+1 0 0.5 0 0.994 0.0
Ba1 Ba+2 0 0.5 0 0.006 0.0
O2 O-2 0.3125 0.2449 0.1609 1 0.0
Mn2 Mn+2 0 0.335 0.5 0.0301 0.0
Mn1 Mn+2 0 0 0.5 0.0017 0.0
O1 O-2 0.0471 0 0.1727 1 0.0
Al2 Al+3 0 0 0.5 0.0011 0.0
Ti1 Ti+4 0 0.335 0.5 0.003 0.0
Al1 Al+3 0.0805 0.1695 0.2254 0.2125 0.0
V2 V+3 0 0.335 0.5 0.8251 0.0
Mg1 Mg+2 0 0 0.5 0.0027 0.0
Mg2 Mg+2 0 0.335 0.5 0.0485 0.0
